data_7206970
loop_
_publ_author_name
'Salorinne, Kirsi'
'Lopez-Acevedo, Olga'
'Nauha, Elisa'
'H\"akkinen, Hannu'
'Nissinen, Maija'

_publ_section_title
;
 Solvent driven formation of silver embedded resorcinarene nanorods
;
_journal_issue 2
_journal_name_full CrystEngComm
_journal_page_first 347
_journal_paper_doi 10.1039/c1ce05737e
_journal_volume 14
_journal_year 2012
_chemical_formula_sum 'C62 H92 Ag2 F12 O16 P2'
_chemical_formula_weight 1599.04
_chemical_name_systematic
;
?
;
_space_group_IT_number 60
_symmetry_cell_setting orthorhombic
_symmetry_space_group_name_Hall '-P 2n 2ab'
_symmetry_space_group_name_H-M 'P b c n'
_atom_sites_solution_hydrogens geom
_atom_sites_solution_primary direct
_atom_sites_solution_secondary difmap
_audit_creation_method SHELXL-97
_cell_angle_alpha 90.00
_cell_angle_beta 90.00
_cell_angle_gamma 90.00
_cell_formula_units_Z 4
_cell_length_a 15.1333(4)
_cell_length_b 19.3949(5)
_cell_length_c 23.3326(6)
_cell_measurement_temperature 173(2)
_cell_volume 6848.3(3)
_computing_structure_refinement 'SHELXL-97 (Sheldrick, 1997)'
_computing_structure_solution 'SHELXS-97 (Sheldrick, 1990)'
_diffrn_ambient_temperature 173(2)
_diffrn_measured_fraction_theta_full 0.962
_diffrn_measured_fraction_theta_max 0.962
_diffrn_radiation_monochromator graphite
_diffrn_radiation_source 'fine-focus sealed tube'
_diffrn_radiation_type CuK\a
_diffrn_radiation_wavelength 1.54178
_diffrn_reflns_av_R_equivalents 0.0407
_diffrn_reflns_av_sigmaI/netI 0.0450
_diffrn_reflns_limit_h_max 16
_diffrn_reflns_limit_h_min -17
_diffrn_reflns_limit_k_max 22
_diffrn_reflns_limit_k_min -22
_diffrn_reflns_limit_l_max 27
_diffrn_reflns_limit_l_min -27
_diffrn_reflns_number 10941
_diffrn_reflns_theta_full 67.07
_diffrn_reflns_theta_max 67.07
_diffrn_reflns_theta_min 3.70
_exptl_absorpt_coefficient_mu 5.878
_exptl_absorpt_correction_T_max 0.7576
_exptl_absorpt_correction_T_min 0.3212
_exptl_absorpt_correction_type empirical
_exptl_absorpt_process_details 'Denzo (Otwinowski, Borek, Majewski & Minor, 2003)'
_exptl_crystal_colour colorless
_exptl_crystal_density_diffrn 1.551
_exptl_crystal_density_method 'not measured'
_exptl_crystal_description needle
_exptl_crystal_F_000 3296
_exptl_crystal_size_max 0.25
_exptl_crystal_size_mid 0.25
_exptl_crystal_size_min 0.05
_refine_diff_density_max 1.039
_refine_diff_density_min -0.848
_refine_diff_density_rms 0.072
_refine_ls_extinction_method none
_refine_ls_goodness_of_fit_ref 1.036
_refine_ls_hydrogen_treatment mixed
_refine_ls_matrix_type full
_refine_ls_number_parameters 443
_refine_ls_number_reflns 5882
_refine_ls_number_restraints 8
_refine_ls_restrained_S_all 1.036
_refine_ls_R_factor_all 0.0904
_refine_ls_R_factor_gt 0.0533
_refine_ls_shift/su_max 0.001
_refine_ls_shift/su_mean 0.000
_refine_ls_structure_factor_coef Fsqd
_refine_ls_weighting_details 'calc w=1/[\s^2^(Fo^2^)+(0.0435P)^2^+16.4165P] where P=(Fo^2^+2Fc^2^)/3'
_refine_ls_weighting_scheme calc
_refine_ls_wR_factor_gt 0.1145
_refine_ls_wR_factor_ref 0.1316
_reflns_number_gt 3886
_reflns_number_total 5882
_reflns_threshold_expression >2sigma(I)
_cod_data_source_file c1ce05737e.txt
_cod_data_source_block ksaIII
_cod_original_sg_symbol_H-M Pbcn
_cod_database_code 7206970

loop_
_symmetry_equiv_pos_as_xyz
'x, y, z'
'-x+1/2, -y+1/2, z+1/2'
'-x, y, -z+1/2'
'x+1/2, -y+1/2, -z'
'-x, -y, -z'
'x-1/2, y-1/2, -z-1/2'
'x, -y, z-1/2'
'-x-1/2, y-1/2, z'

loop_
_atom_site_label
_atom_site_type_symbol
_atom_site_fract_x
_atom_site_fract_y
_atom_site_fract_z
_atom_site_U_iso_or_equiv
_atom_site_adp_type
_atom_site_occupancy
_atom_site_symmetry_multiplicity
_atom_site_calc_flag
_atom_site_refinement_flags
_atom_site_disorder_assembly
_atom_site_disorder_group
C1 C 0.8326(3) 0.1515(2) 0.81027(17) 0.0304(10) Uani 1 1 d . . .
C2 C 1.0979(3) 0.1139(2) 0.66668(17) 0.0324(10) Uani 1 1 d . . .
H2 H 1.0935 0.0664 0.6763 0.039 Uiso 1 1 calc R . .
C3 C 1.0342(3) 0.1416(2) 0.63047(17) 0.0302(10) Uani 1 1 d . . .
C4 C 1.0397(3) 0.2118(3) 0.61863(19) 0.0365(11) Uani 1 1 d . . .
C5 C 1.1070(3) 0.2514(3) 0.64091(19) 0.0404(11) Uani 1 1 d . . .
H5 H 1.1106 0.2991 0.6320 0.049 Uiso 1 1 calc R . .
C6 C 1.1696(3) 0.2214(3) 0.6764(2) 0.0373(11) Uani 1 1 d . . .
C7 C 0.9622(3) 0.1001(2) 0.60093(18) 0.0333(11) Uani 1 1 d . . .
H7 H 0.9601 0.1165 0.5603 0.040 Uiso 1 1 calc R . .
C8 C 0.8709(3) 0.1147(2) 0.62662(18) 0.0315(10) Uani 1 1 d . . .
C9 C 0.8574(3) 0.1175(2) 0.68565(18) 0.0326(10) Uani 1 1 d . . .
H9 H 0.9074 0.1154 0.7102 0.039 Uiso 1 1 calc R . .
C10 C 0.7739(3) 0.1233(2) 0.71020(18) 0.0328(11) Uani 1 1 d . . .
C11 C 0.7017(3) 0.1276(3) 0.6734(2) 0.0368(11) Uani 1 1 d . . .
C12 C 0.7126(3) 0.1267(3) 0.61378(19) 0.0385(11) Uani 1 1 d . . .
H12 H 0.6631 0.1320 0.5891 0.046 Uiso 1 1 calc R . .
C13 C 0.7972(3) 0.1179(2) 0.59111(18) 0.0334(11) Uani 1 1 d . . .
C14 C 0.7591(3) 0.1188(2) 0.77506(18) 0.0323(10) Uani 1 1 d . . .
H14 H 0.7042 0.1457 0.7834 0.039 Uiso 1 1 calc R . .
C29 C 0.9772(3) 0.0222(2) 0.5985(2) 0.0392(12) Uani 1 1 d . . .
H29A H 0.9808 0.0044 0.6382 0.047 Uiso 1 1 calc R . .
H29B H 0.9253 0.0005 0.5801 0.047 Uiso 1 1 calc R . .
C30 C 1.0603(3) 0.0001(3) 0.5662(2) 0.0494(13) Uani 1 1 d . . .
H30A H 1.0613 0.0223 0.5285 0.074 Uiso 1 1 calc R . .
H30B H 1.0601 -0.0501 0.5614 0.074 Uiso 1 1 calc R . .
H30C H 1.1127 0.0140 0.5880 0.074 Uiso 1 1 calc R . .
C31 C 0.7393(3) 0.0439(3) 0.79115(19) 0.0381(12) Uani 1 1 d . . .
H31A H 0.6947 0.0255 0.7641 0.046 Uiso 1 1 calc R . .
H31B H 0.7938 0.0164 0.7863 0.046 Uiso 1 1 calc R . .
C32 C 0.7053(4) 0.0342(3) 0.8523(2) 0.0529(14) Uani 1 1 d . . .
H32A H 0.7491 0.0519 0.8795 0.079 Uiso 1 1 calc R . .
H32B H 0.6953 -0.0150 0.8595 0.079 Uiso 1 1 calc R . .
H32C H 0.6496 0.0594 0.8570 0.079 Uiso 1 1 calc R . .
C37 C 1.2739(5) 0.3155(3) 0.6687(3) 0.074(2) Uani 1 1 d . . .
H37A H 1.2898 0.2990 0.6303 0.111 Uiso 1 1 calc R . .
H37B H 1.3267 0.3331 0.6880 0.111 Uiso 1 1 calc R . .
H37C H 1.2300 0.3524 0.6654 0.111 Uiso 1 1 calc R . .
C38 C 0.7403(4) 0.1047(4) 0.4955(2) 0.0629(17) Uani 1 1 d . . .
H38A H 0.7014 0.0670 0.5077 0.094 Uiso 1 1 calc R . .
H38B H 0.7618 0.0955 0.4566 0.094 Uiso 1 1 calc R . .
H38C H 0.7074 0.1482 0.4959 0.094 Uiso 1 1 calc R . .
C41 C 0.9942(4) 0.2963(3) 0.5479(2) 0.0471(13) Uani 1 1 d . . .
H41A H 1.0548 0.2929 0.5322 0.057 Uiso 1 1 calc R . .
H41B H 0.9895 0.3393 0.5705 0.057 Uiso 1 1 calc R . .
C42 C 0.9279(4) 0.2963(3) 0.5003(2) 0.0496(14) Uani 1 1 d . . .
H42A H 0.9445 0.3314 0.4715 0.060 Uiso 1 1 calc R . .
H42B H 0.9275 0.2507 0.4814 0.060 Uiso 1 1 calc R . .
C44 C 0.7786(4) 0.3167(3) 0.4770(2) 0.0580(16) Uani 1 1 d . . .
H44A H 0.7651 0.2704 0.4613 0.070 Uiso 1 1 calc R . .
H44B H 0.8023 0.3457 0.4456 0.070 Uiso 1 1 calc R . .
C45 C 0.6990(4) 0.3477(4) 0.5005(3) 0.0707(18) Uani 1 1 d . A .
H45A H 0.7131 0.3933 0.5172 0.085 Uiso 1 1 calc R . .
H45B H 0.6549 0.3545 0.4696 0.085 Uiso 1 1 calc R . .
C47A C 0.592(2) 0.318(2) 0.5824(15) 0.066(4) Uani 0.32(3) 1 d PD A 1
H47A H 0.5382 0.3162 0.5583 0.080 Uiso 0.32(3) 1 calc PR A 1
H47B H 0.5995 0.3673 0.5927 0.080 Uiso 0.32(3) 1 calc PR A 1
C48A C 0.566(3) 0.2840(14) 0.6372(13) 0.084(5) Uani 0.32(3) 1 d PD A 1
H48A H 0.6154 0.2786 0.6645 0.100 Uiso 0.32(3) 1 calc PR A 1
H48B H 0.5146 0.3062 0.6561 0.100 Uiso 0.32(3) 1 calc PR A 1
C47B C 0.5804(8) 0.3338(9) 0.5598(10) 0.066(4) Uani 0.68(3) 1 d PD A 2
H47C H 0.5352 0.3271 0.5297 0.080 Uiso 0.68(3) 1 calc PR A 2
H47D H 0.5867 0.3838 0.5676 0.080 Uiso 0.68(3) 1 calc PR A 2
C48B C 0.5568(11) 0.2951(6) 0.6134(9) 0.084(5) Uani 0.68(3) 1 d PD A 2
H48C H 0.6042 0.3030 0.6419 0.100 Uiso 0.68(3) 1 calc PR A 2
H48D H 0.5019 0.3155 0.6291 0.100 Uiso 0.68(3) 1 calc PR A 2
C50 C 0.4977(5) 0.1872(4) 0.6531(3) 0.085(2) Uani 1 1 d . A .
H50A H 0.4363 0.1780 0.6407 0.102 Uiso 1 1 calc R . .
H50B H 0.4954 0.2172 0.6874 0.102 Uiso 1 1 calc R . .
C51 C 0.5409(3) 0.1211(3) 0.6684(2) 0.0585(16) Uani 1 1 d . . .
H51A H 0.4997 0.0932 0.6917 0.070 Uiso 1 1 calc R . .
H51B H 0.5540 0.0951 0.6329 0.070 Uiso 1 1 calc R . .
O4 O 0.9750(2) 0.23777(16) 0.58308(15) 0.0442(9) Uani 1 1 d . . .
O6 O 1.2376(2) 0.25987(18) 0.70114(15) 0.0508(9) Uani 1 1 d . . .
O11 O 0.6210(2) 0.1312(2) 0.69971(13) 0.0514(10) Uani 1 1 d . . .
O13 O 0.8129(2) 0.10939(18) 0.53334(12) 0.0415(8) Uani 1 1 d . . .
O43 O 0.8423(2) 0.31111(18) 0.52221(13) 0.0459(9) Uani 1 1 d . . .
O46 O 0.6640(3) 0.3037(2) 0.54326(18) 0.0663(11) Uani 1 1 d D . .
O49 O 0.5436(3) 0.2223(2) 0.60827(17) 0.0712(12) Uani 1 1 d D . .
Ag1 Ag 0.78574(4) 0.24910(2) 0.603806(17) 0.06707(18) Uani 1 1 d . A .
F11 F 0.0000 0.1667(2) 0.2500 0.0847(17) Uani 1 2 d S . .
F12 F 0.0878(2) 0.08432(18) 0.28774(13) 0.0652(9) Uani 1 1 d . . .
F13 F -0.0586(2) 0.08479(17) 0.30711(12) 0.0629(9) Uani 1 1 d . . .
F14 F 0.0000 0.0027(2) 0.2500 0.0551(11) Uani 1 2 d S . .
P1 P 0.0000 0.08477(10) 0.2500 0.0452(5) Uani 1 2 d S . .
F21 F 0.5378(3) 0.06685(18) 0.53042(19) 0.0910(13) Uani 1 1 d . . .
F22 F 0.4068(2) 0.03532(18) 0.4973(2) 0.0944(14) Uani 1 1 d . . .
F23 F 0.5239(4) 0.0340(2) 0.44164(19) 0.1230(19) Uani 1 1 d . . .
P2 P 0.5000 0.0000 0.5000 0.0480(5) Uani 1 2 d S . .
O100 O 0.7710(3) 0.3134(2) 0.68464(16) 0.0653(12) Uani 1 1 d D . .
H100 H 0.772(4) 0.289(3) 0.7148(18) 0.078 Uiso 1 1 d D . .
C101 C 0.8050(4) 0.3811(3) 0.6946(3) 0.0603(16) Uani 1 1 d . A .
H101 H 0.7721 0.4019 0.7275 0.072 Uiso 1 1 calc R . .
C102 C 0.7872(4) 0.4233(3) 0.6424(3) 0.0674(17) Uani 1 1 d . . .
H10A H 0.8157 0.4019 0.6092 0.101 Uiso 1 1 calc R A .
H10B H 0.8110 0.4699 0.6479 0.101 Uiso 1 1 calc R . .
H10C H 0.7234 0.4260 0.6359 0.101 Uiso 1 1 calc R . .
C103 C 0.9014(5) 0.3773(5) 0.7103(4) 0.104(3) Uani 1 1 d . . .
H10D H 0.9084 0.3497 0.7452 0.156 Uiso 1 1 calc R A .
H10E H 0.9241 0.4239 0.7170 0.156 Uiso 1 1 calc R . .
H10F H 0.9344 0.3558 0.6789 0.156 Uiso 1 1 calc R . .

loop_
_atom_site_aniso_label
_atom_site_aniso_U_11
_atom_site_aniso_U_22
_atom_site_aniso_U_33
_atom_site_aniso_U_23
_atom_site_aniso_U_13
_atom_site_aniso_U_12
C1 0.026(3) 0.041(3) 0.023(2) 0.0002(19) -0.0009(19) 0.003(2)
C2 0.037(3) 0.036(3) 0.024(2) -0.0002(19) 0.005(2) -0.005(2)
C3 0.025(3) 0.043(3) 0.022(2) 0.001(2) 0.0031(19) -0.004(2)
C4 0.030(3) 0.045(3) 0.034(2) 0.003(2) -0.002(2) -0.002(2)
C5 0.043(3) 0.033(2) 0.045(3) 0.004(2) 0.000(2) -0.002(2)
C6 0.030(3) 0.044(3) 0.038(2) -0.006(2) -0.003(2) -0.008(2)
C7 0.033(3) 0.046(3) 0.021(2) 0.003(2) -0.003(2) -0.008(2)
C8 0.028(3) 0.037(3) 0.029(2) 0.004(2) -0.003(2) -0.004(2)
C9 0.033(3) 0.035(3) 0.030(2) 0.0049(19) -0.009(2) -0.002(2)
C10 0.032(3) 0.036(3) 0.030(2) -0.003(2) -0.007(2) 0.004(2)
C11 0.031(3) 0.046(3) 0.034(2) 0.001(2) -0.003(2) 0.002(2)
C12 0.032(3) 0.049(3) 0.035(2) 0.001(2) -0.011(2) 0.004(2)
C13 0.035(3) 0.037(3) 0.028(2) 0.0015(19) -0.007(2) -0.002(2)
C14 0.027(3) 0.041(3) 0.029(2) 0.003(2) 0.002(2) 0.004(2)
C29 0.038(3) 0.044(3) 0.035(2) -0.005(2) -0.005(2) -0.008(2)
C30 0.046(3) 0.056(3) 0.047(3) -0.015(3) -0.001(3) 0.000(3)
C31 0.034(3) 0.045(3) 0.034(2) 0.006(2) -0.005(2) -0.002(2)
C32 0.047(3) 0.067(4) 0.045(3) 0.016(3) 0.000(3) -0.008(3)
C37 0.085(5) 0.075(4) 0.063(4) -0.003(3) 0.004(4) -0.044(4)
C38 0.055(4) 0.100(5) 0.034(3) -0.008(3) -0.016(3) 0.004(3)
C41 0.043(3) 0.046(3) 0.052(3) 0.013(2) 0.002(3) -0.003(2)
C42 0.052(4) 0.055(3) 0.041(3) 0.007(2) 0.007(3) 0.000(3)
C44 0.062(4) 0.069(4) 0.043(3) 0.014(3) -0.020(3) 0.000(3)
C45 0.066(5) 0.072(4) 0.074(4) 0.004(4) -0.023(4) 0.012(4)
C47A 0.042(5) 0.045(8) 0.113(12) -0.018(7) -0.008(7) 0.009(4)
C48A 0.052(6) 0.140(9) 0.058(12) -0.063(8) 0.001(9) -0.013(6)
C47B 0.042(5) 0.045(8) 0.113(12) -0.018(7) -0.008(7) 0.009(4)
C48B 0.052(6) 0.140(9) 0.058(12) -0.063(8) 0.001(9) -0.013(6)
C50 0.068(5) 0.139(7) 0.049(4) -0.003(4) -0.003(3) 0.041(5)
C51 0.029(3) 0.103(5) 0.043(3) -0.008(3) -0.008(3) 0.001(3)
O4 0.034(2) 0.046(2) 0.0529(19) 0.0146(16) -0.0085(16) -0.0039(15)
O6 0.046(2) 0.046(2) 0.060(2) 0.0016(17) -0.0169(18) -0.0158(17)
O11 0.0228(19) 0.096(3) 0.0356(18) 0.0011(18) -0.0065(15) 0.0070(18)
O13 0.038(2) 0.062(2) 0.0243(15) -0.0012(15) -0.0073(14) 0.0002(16)
O43 0.048(2) 0.052(2) 0.0377(18) 0.0077(16) -0.0046(17) 0.0005(17)
O46 0.052(3) 0.072(3) 0.075(3) -0.020(2) -0.002(2) 0.009(2)
O49 0.082(3) 0.079(3) 0.053(2) -0.008(2) -0.007(2) 0.034(2)
Ag1 0.1159(4) 0.0422(2) 0.0430(2) 0.0043(2) 0.0178(2) 0.0038(3)
F11 0.145(5) 0.042(3) 0.067(3) 0.000 -0.012(3) 0.000
F12 0.047(2) 0.091(2) 0.0574(19) -0.0075(18) -0.0113(16) -0.0061(18)
F13 0.065(2) 0.079(2) 0.0444(17) 0.0003(16) 0.0087(16) 0.0224(18)
F14 0.066(3) 0.049(2) 0.050(2) 0.000 0.008(2) 0.000
P1 0.0473(12) 0.0507(11) 0.0376(9) 0.000 -0.0012(9) 0.000
F21 0.088(3) 0.059(2) 0.126(3) -0.032(2) -0.044(3) 0.006(2)
F22 0.051(2) 0.060(2) 0.173(4) -0.013(3) -0.022(3) 0.0077(17)
F23 0.204(6) 0.082(3) 0.084(3) 0.026(2) 0.035(3) 0.025(3)
P2 0.0508(12) 0.0437(10) 0.0496(11) -0.0046(9) -0.0127(10) -0.0012(9)
O100 0.099(3) 0.050(2) 0.047(2) -0.0023(19) -0.004(2) 0.003(2)
C101 0.065(4) 0.062(4) 0.054(3) -0.014(3) -0.001(3) 0.000(3)
C102 0.084(5) 0.054(4) 0.064(4) 0.002(3) 0.006(4) 0.002(3)
C103 0.069(5) 0.132(7) 0.112(6) 0.010(6) -0.024(5) 0.007(5)

loop_
_atom_type_symbol
_atom_type_description
_atom_type_scat_dispersion_real
_atom_type_scat_dispersion_imag
_atom_type_scat_source
C C 0.0181 0.0091 'International Tables Vol C Tables 4.2.6.8 and 6.1.1.4'
H H 0.0000 0.0000 'International Tables Vol C Tables 4.2.6.8 and 6.1.1.4'
O O 0.0492 0.0322 'International Tables Vol C Tables 4.2.6.8 and 6.1.1.4'
F F 0.0727 0.0534 'International Tables Vol C Tables 4.2.6.8 and 6.1.1.4'
P P 0.2955 0.4335 'International Tables Vol C Tables 4.2.6.8 and 6.1.1.4'
Ag Ag 0.1306 4.2820 'International Tables Vol C Tables 4.2.6.8 and 6.1.1.4'

loop_
_geom_angle_atom_site_label_1
_geom_angle_atom_site_label_2
_geom_angle_atom_site_label_3
_geom_angle
_geom_angle_site_symmetry_1
_geom_angle_site_symmetry_3
C2 C1 C6 116.3(4) 3_756 3_756
C2 C1 C14 123.0(4) 3_756 .
C6 C1 C14 120.6(4) 3_756 .
C1 C2 C3 123.9(4) 3_756 .
C2 C3 C4 117.2(4) . .
C2 C3 C7 124.7(4) . .
C4 C3 C7 118.0(4) . .
O4 C4 C5 123.2(4) . .
O4 C4 C3 115.8(4) . .
C5 C4 C3 121.0(4) . .
C4 C5 C6 119.7(4) . .
C5 C6 C1 121.8(4) . 3_756
C5 C6 O6 121.7(4) . .
C1 C6 O6 116.5(4) 3_756 .
C3 C7 C29 115.6(4) . .
C3 C7 C8 111.8(3) . .
C29 C7 C8 109.3(4) . .
C13 C8 C9 118.0(4) . .
C13 C8 C7 119.9(4) . .
C9 C8 C7 121.7(4) . .
C10 C9 C8 122.9(4) . .
C9 C10 C11 117.6(4) . .
C9 C10 C14 122.3(4) . .
C11 C10 C14 119.8(4) . .
O11 C11 C10 115.3(4) . .
O11 C11 C12 123.4(4) . .
C10 C11 C12 121.3(4) . .
C13 C12 C11 119.1(4) . .
C13 C12 Ag1 72.0(3) . .
C11 C12 Ag1 97.3(3) . .
O13 C13 C8 116.1(4) . .
O13 C13 C12 122.9(4) . .
C8 C13 C12 121.0(4) . .
O13 C13 Ag1 104.0(3) . .
C8 C13 Ag1 91.6(3) . .
C12 C13 Ag1 76.9(3) . .
C1 C14 C31 114.0(4) . .
C1 C14 C10 113.7(4) . .
C31 C14 C10 109.0(4) . .
C30 C29 C7 114.7(4) . .
C32 C31 C14 114.4(4) . .
O4 C41 C42 106.8(4) . .
O43 C42 C41 110.2(4) . .
O43 C44 C45 108.1(5) . .
O46 C45 C44 109.0(5) . .
O46 C47A C48A 131(3) . .
O49 C48A C47A 92(2) . .
O46 C47B C48B 103.2(14) . .
O49 C48B C47B 117.3(13) . .
O49 C50 C51 112.0(5) . .
O11 C51 C50 112.3(5) . .
C4 O4 C41 119.4(4) . .
C6 O6 C37 117.9(4) . .
C11 O11 C51 121.4(4) . .
C13 O13 C38 119.0(4) . .
C42 O43 C44 111.3(4) . .
C42 O43 Ag1 120.4(3) . .
C44 O43 Ag1 112.4(3) . .
C45 O46 C47B 105.8(10) . .
C45 O46 C47A 127.5(16) . .
C47B O46 C47A 25.2(12) . .
C45 O46 Ag1 111.8(3) . .
C47B O46 Ag1 130.6(10) . .
C47A O46 Ag1 105.9(17) . .
C48A O49 C50 99.8(14) . .
C48A O49 C48B 24.8(13) . .
C50 O49 C48B 118.5(9) . .
O100 Ag1 O43 114.63(13) . .
O100 Ag1 O46 99.27(14) . .
O43 Ag1 O46 67.15(13) . .
O100 Ag1 C13 130.28(14) . .
O43 Ag1 C13 112.31(13) . .
O46 Ag1 C13 113.33(14) . .
O100 Ag1 C12 112.40(15) . .
O43 Ag1 C12 132.07(13) . .
O46 Ag1 C12 96.88(14) . .
C13 Ag1 C12 31.11(14) . .
F11 P1 F14 180.0 . .
F11 P1 F12 90.31(15) . 3
F14 P1 F12 89.69(15) . 3
F11 P1 F12 90.31(15) . .
F14 P1 F12 89.69(15) . .
F12 P1 F12 179.4(3) 3 .
F11 P1 F13 89.99(14) . .
F14 P1 F13 90.01(14) . .
F12 P1 F13 89.88(17) 3 .
F12 P1 F13 90.12(17) . .
F11 P1 F13 89.98(14) . 3
F14 P1 F13 90.02(14) . 3
F12 P1 F13 90.12(17) 3 3
F12 P1 F13 89.88(17) . 3
F13 P1 F13 180.0(3) . 3
F23 P2 F23 180.00(16) 5_656 .
F23 P2 F22 89.3(3) 5_656 5_656
F23 P2 F22 90.7(3) . 5_656
F23 P2 F22 90.7(3) 5_656 .
F23 P2 F22 89.3(3) . .
F22 P2 F22 179.998(1) 5_656 .
F23 P2 F21 92.2(2) 5_656 .
F23 P2 F21 87.8(3) . .
F22 P2 F21 90.8(2) 5_656 .
F22 P2 F21 89.2(2) . .
F23 P2 F21 87.8(3) 5_656 5_656
F23 P2 F21 92.2(2) . 5_656
F22 P2 F21 89.2(2) 5_656 5_656
F22 P2 F21 90.8(2) . 5_656
F21 P2 F21 180.0(3) . 5_656
C101 O100 Ag1 127.2(4) . .
O100 C101 C102 107.8(5) . .
O100 C101 C103 110.1(6) . .
C102 C101 C103 113.6(6) . .

loop_
_geom_bond_atom_site_label_1
_geom_bond_atom_site_label_2
_geom_bond_distance
_geom_bond_site_symmetry_2
C1 C2 1.388(6) 3_756
C1 C6 1.390(7) 3_756
C1 C14 1.522(6) .
C2 C1 1.388(6) 3_756
C2 C3 1.389(6) .
C3 C4 1.392(6) .
C3 C7 1.520(6) .
C4 O4 1.378(5) .
C4 C5 1.378(7) .
C5 C6 1.387(7) .
C6 C1 1.390(6) 3_756
C6 O6 1.397(6) .
C7 C29 1.529(6) .
C7 C8 1.532(6) .
C8 C13 1.391(6) .
C8 C9 1.393(6) .
C9 C10 1.391(6) .
C10 C11 1.392(6) .
C10 C14 1.532(6) .
C11 O11 1.369(6) .
C11 C12 1.401(6) .
C12 C13 1.395(7) .
C12 Ag1 2.630(5) .
C13 O13 1.379(5) .
C13 Ag1 2.569(5) .
C14 C31 1.530(7) .
C29 C30 1.528(7) .
C31 C32 1.528(6) .
C37 O6 1.427(7) .
C38 O13 1.413(6) .
C41 O4 1.430(5) .
C41 C42 1.496(7) .
C42 O43 1.422(6) .
C44 O43 1.432(6) .
C44 C45 1.454(8) .
C45 O46 1.417(8) .
C47A O46 1.450(15) .
C47A C48A 1.49(2) .
C48A O49 1.414(15) .
C47B O46 1.446(9) .
C47B C48B 1.500(13) .
C48B O49 1.432(11) .
C50 O49 1.429(8) .
C50 C51 1.482(9) .
C51 O11 1.428(6) .
O43 Ag1 2.409(3) .
O46 Ag1 2.551(4) .
Ag1 O100 2.272(4) .
F11 P1 1.588(5) .
F12 P1 1.594(3) .
F13 P1 1.601(3) .
F14 P1 1.592(5) .
P1 F12 1.594(3) 3
P1 F13 1.601(3) 3
F21 P2 1.585(3) .
F22 P2 1.569(3) .
F23 P2 1.555(4) .
P2 F23 1.555(4) 5_656
P2 F22 1.569(3) 5_656
P2 F21 1.585(3) 5_656
O100 C101 1.429(7) .
C101 C102 1.492(8) .
C101 C103 1.505(9) .

loop_
_geom_hbond_atom_site_label_D
_geom_hbond_atom_site_label_H
_geom_hbond_atom_site_label_A
_geom_hbond_distance_DH
_geom_hbond_distance_HA
_geom_hbond_distance_DA
_geom_hbond_angle_DHA
_geom_hbond_site_symmetry_A
O100 H100 O6 0.85(2) 2.05(3) 2.863(5) 162(6) 3_756

loop_
_geom_torsion_atom_site_label_1
_geom_torsion_atom_site_label_2
_geom_torsion_atom_site_label_3
_geom_torsion_atom_site_label_4
_geom_torsion
_geom_torsion_site_symmetry_1
_geom_torsion_site_symmetry_4
C1 C2 C3 C4 -2.3(6) 3_756 .
C1 C2 C3 C7 174.7(4) 3_756 .
C2 C3 C4 O4 -179.3(4) . .
C7 C3 C4 O4 3.5(6) . .
C2 C3 C4 C5 1.7(7) . .
C7 C3 C4 C5 -175.6(4) . .
O4 C4 C5 C6 179.9(4) . .
C3 C4 C5 C6 -1.1(7) . .
C4 C5 C6 C1 1.1(7) . 3_756
C4 C5 C6 O6 -178.4(4) . .
C2 C3 C7 C29 -17.1(6) . .
C4 C3 C7 C29 159.9(4) . .
C2 C3 C7 C8 108.9(5) . .
C4 C3 C7 C8 -74.1(5) . .
C3 C7 C8 C13 142.3(4) . .
C29 C7 C8 C13 -88.3(5) . .
C3 C7 C8 C9 -44.9(6) . .
C29 C7 C8 C9 84.5(5) . .
C13 C8 C9 C10 0.0(7) . .
C7 C8 C9 C10 -173.0(4) . .
C8 C9 C10 C11 -1.1(7) . .
C8 C9 C10 C14 173.5(4) . .
C9 C10 C11 O11 178.2(4) . .
C14 C10 C11 O11 3.5(7) . .
C9 C10 C11 C12 -0.6(7) . .
C14 C10 C11 C12 -175.3(5) . .
O11 C11 C12 C13 -175.4(4) . .
C10 C11 C12 C13 3.3(8) . .
O11 C11 C12 Ag1 111.2(5) . .
C10 C11 C12 Ag1 -70.1(5) . .
C9 C8 C13 O13 -175.0(4) . .
C7 C8 C13 O13 -2.0(6) . .
C9 C8 C13 C12 2.8(7) . .
C7 C8 C13 C12 175.9(4) . .
C9 C8 C13 Ag1 78.5(4) . .
C7 C8 C13 Ag1 -108.5(4) . .
C11 C12 C13 O13 173.3(4) . .
Ag1 C12 C13 O13 -98.4(4) . .
C11 C12 C13 C8 -4.4(7) . .
Ag1 C12 C13 C8 83.9(4) . .
C11 C12 C13 Ag1 -88.4(4) . .
C2 C1 C14 C31 29.6(6) 3_756 .
C6 C1 C14 C31 -146.9(4) 3_756 .
C2 C1 C14 C10 -96.2(5) 3_756 .
C6 C1 C14 C10 87.3(5) 3_756 .
C9 C10 C14 C1 36.4(6) . .
C11 C10 C14 C1 -149.2(4) . .
C9 C10 C14 C31 -92.0(5) . .
C11 C10 C14 C31 82.4(5) . .
C3 C7 C29 C30 -60.9(5) . .
C8 C7 C29 C30 171.9(4) . .
C1 C14 C31 C32 63.3(5) . .
C10 C14 C31 C32 -168.5(4) . .
O4 C41 C42 O43 68.4(5) . .
O43 C44 C45 O46 -62.5(6) . .
O46 C47A C48A O49 -66(4) . .
O46 C47B C48B O49 -62.1(14) . .
O49 C50 C51 O11 73.4(6) . .
C5 C4 O4 C41 27.6(7) . .
C3 C4 O4 C41 -151.4(4) . .
C42 C41 O4 C4 159.4(4) . .
C5 C6 O6 C37 -34.6(7) . .
C1 C6 O6 C37 145.9(5) 3_756 .
C10 C11 O11 C51 -166.6(5) . .
C12 C11 O11 C51 12.1(8) . .
C50 C51 O11 C11 -99.6(6) . .
C8 C13 O13 C38 173.3(5) . .
C12 C13 O13 C38 -4.4(7) . .
Ag1 C13 O13 C38 -87.7(5) . .
C41 C42 O43 C44 175.6(4) . .
C41 C42 O43 Ag1 -49.7(5) . .
C45 C44 O43 C42 -166.5(5) . .
C45 C44 O43 Ag1 55.0(5) . .
C44 C45 O46 C47B -173.7(9) . .
C44 C45 O46 C47A 172(2) . .
C44 C45 O46 Ag1 39.0(6) . .
C48B C47B O46 C45 -167.7(8) . .
C48B C47B O46 C47A -16(5) . .
C48B C47B O46 Ag1 -29.2(14) . .
C48A C47A O46 C45 -162(3) . .
C48A C47A O46 C47B 163(9) . .
C48A C47A O46 Ag1 -28(4) . .
C47A C48A O49 C50 -167.6(18) . .
C47A C48A O49 C48B -26(4) . .
C51 C50 O49 C48A -119(2) . .
C51 C50 O49 C48B -136.7(10) . .
C47B C48B O49 C48A 153(7) . .
C47B C48B O49 C50 -162.6(10) . .
C42 O43 Ag1 O100 111.5(4) . .
C44 O43 Ag1 O100 -114.3(4) . .
C42 O43 Ag1 O46 -158.6(4) . .
C44 O43 Ag1 O46 -24.3(3) . .
C42 O43 Ag1 C13 -51.6(4) . .
C44 O43 Ag1 C13 82.6(4) . .
C42 O43 Ag1 C12 -80.4(4) . .
C44 O43 Ag1 C12 53.8(4) . .
C45 O46 Ag1 O100 104.6(4) . .
C47B O46 Ag1 O100 -32.1(9) . .
C47A O46 Ag1 O100 -38.1(18) . .
C45 O46 Ag1 O43 -8.3(4) . .
C47B O46 Ag1 O43 -145.0(9) . .
C47A O46 Ag1 O43 -151.0(18) . .
C45 O46 Ag1 C13 -113.8(4) . .
C47B O46 Ag1 C13 109.5(9) . .
C47A O46 Ag1 C13 103.5(18) . .
C45 O46 Ag1 C12 -141.3(4) . .
C47B O46 Ag1 C12 82.0(9) . .
C47A O46 Ag1 C12 76.1(18) . .
O13 C13 Ag1 O100 -174.8(3) . .
C8 C13 Ag1 O100 -57.4(4) . .
C12 C13 Ag1 O100 64.1(3) . .
O13 C13 Ag1 O43 -15.1(3) . .
C8 C13 Ag1 O43 102.3(3) . .
C12 C13 Ag1 O43 -136.2(2) . .
O13 C13 Ag1 O46 58.6(3) . .
C8 C13 Ag1 O46 176.0(3) . .
C12 C13 Ag1 O46 -62.5(3) . .
O13 C13 Ag1 C12 121.1(4) . .
C8 C13 Ag1 C12 -121.5(4) . .
C13 C12 Ag1 O100 -132.1(3) . .
C11 C12 Ag1 O100 -13.8(3) . .
C13 C12 Ag1 O43 59.6(3) . .
C11 C12 Ag1 O43 177.9(3) . .
C13 C12 Ag1 O46 124.9(3) . .
C11 C12 Ag1 O46 -116.8(3) . .
C11 C12 Ag1 C13 118.3(4) . .
O43 Ag1 O100 C101 -11.6(5) . .
O46 Ag1 O100 C101 -80.6(5) . .
C13 Ag1 O100 C101 147.8(4) . .
C12 Ag1 O100 C101 177.9(4) . .
Ag1 O100 C101 C102 44.2(7) . .
Ag1 O100 C101 C103 -80.2(6) . .
